data_4131897
loop_
_publ_author_name
'Nijs, Thomas'
'Klein, Y. Maximilian'
'Mousavi, S. Fatemeh'
'Ahsan, Aisha'
'Nowakowska, Sylwia'
'Constable, Edwin C.'
'Housecroft, Catherine E.'
'Jung, Thomas A.'

_publ_section_title
;
 The Different Faces of 4'-Pyrimidinyl-Functionalized
 4,2':6',4''-Terpyridines: Metal-Organic Assemblies from Solution and on
 Au(111) and Cu(111) Surface Platforms.
;
_journal_issue 8
_journal_name_full 'Journal of the American Chemical Society'
_journal_page_first 2933
_journal_page_last 2939
_journal_paper_doi 10.1021/jacs.7b12624
_journal_volume 140
_journal_year 2018
_chemical_formula_moiety 'C25 H28 Cu1 F3 N5 O6 S1'
_chemical_formula_sum 'C25 H28 Cu F3 N5 O6 S'
_chemical_formula_weight 647.13
_space_group_IT_number 14
_space_group_name_Hall '-P 2yn'
_space_group_name_H-M_alt 'P 1 21/n 1'
_symmetry_cell_setting monoclinic
_symmetry_space_group_name_Hall '-P 2yn'
_symmetry_space_group_name_H-M 'P 1 21/n 1'
_atom_sites_solution_hydrogens difmap
_atom_sites_solution_primary other
_cell_angle_alpha 90
_cell_angle_beta 93.221(2)
_cell_angle_gamma 90
_cell_formula_units_Z 4
_cell_length_a 7.3589(2)
_cell_length_b 19.2305(3)
_cell_length_c 19.2279(4)
_cell_measurement_reflns_used 77482
_cell_measurement_temperature 123
_cell_measurement_theta_max 58
_cell_measurement_theta_min 3
_cell_volume 2716.74(10)
_computing_cell_refinement 'STOE X-AREA (Stoe & Cie 2011)'
_computing_data_collection 'STOE X-AREA (Stoe & Cie 2011)'
_computing_data_reduction 'STOE X-RED (Stoe & Cie 1996)'
_computing_molecular_graphics 'CAMERON (Watkin et al., 1996)'
_computing_publication_material 'CRYSTALS (Betteridge et al., 2003)'
_computing_structure_refinement 'CRYSTALS (Betteridge et al., 2003)'
_computing_structure_solution 'Superflip (Palatinus & Chapuis, 2007)'
_diffrn_ambient_temperature 123
_diffrn_detector Pilatus300K
_diffrn_detector_area_resol_mean 5.81
_diffrn_detector_type STOE
_diffrn_measured_fraction_theta_full 0.997
_diffrn_measured_fraction_theta_max 0.981
_diffrn_measurement_device Area
_diffrn_measurement_device_type 'Stoe StadiVari'
_diffrn_measurement_method '\f & \w scans'
_diffrn_radiation_monochromator 'Graded multilayer mirror'
_diffrn_radiation_type GaK\a
_diffrn_radiation_wavelength 1.34143
_diffrn_reflns_av_R_equivalents 0.065
_diffrn_reflns_limit_h_max 7
_diffrn_reflns_limit_h_min -9
_diffrn_reflns_limit_k_max 24
_diffrn_reflns_limit_k_min -23
_diffrn_reflns_limit_l_max 21
_diffrn_reflns_limit_l_min -24
_diffrn_reflns_number 50738
_diffrn_reflns_theta_full 52.800
_diffrn_reflns_theta_max 57.323
_diffrn_reflns_theta_min 2.830
_diffrn_source 'Metaljet D2'
_diffrn_source_current 2.860
_diffrn_source_power 0.200
_diffrn_source_voltage 70
_diffrn_standards_number 0
_exptl_absorpt_coefficient_mu 5.221
_exptl_absorpt_correction_T_max 0.77
_exptl_absorpt_correction_T_min 0.76
_exptl_absorpt_correction_type multi-scan
_exptl_absorpt_process_details 'DENZO/SCALEPACK (Otwinowski & Minor, 1997)'
_exptl_crystal_colour blue
_exptl_crystal_density_diffrn 1.582
_exptl_crystal_density_method 'not measured'
_exptl_crystal_description needle
_exptl_crystal_F_000 1332
_exptl_crystal_recrystallization_method
; 
 
;
_exptl_crystal_size_max 0.190
_exptl_crystal_size_mid 0.070
_exptl_crystal_size_min 0.050
_refine_diff_density_max 1.35
_refine_diff_density_min -0.56
_refine_ls_extinction_method None
_refine_ls_goodness_of_fit_ref 1.0087
_refine_ls_hydrogen_treatment mixed
_refine_ls_matrix_type full
_refine_ls_number_parameters 376
_refine_ls_number_reflns 5490
_refine_ls_number_restraints 496
_refine_ls_R_factor_all 0.0577
_refine_ls_R_factor_gt 0.0470
_refine_ls_shift/su_max 0.0011079
_refine_ls_shift/su_mean 0.0000447
_refine_ls_structure_factor_coef Fsqd
_refine_ls_weighting_details
;
 Method, part 1, Chebychev polynomial, (Watkin, 1994, Prince, 1982) 
 [weight] = 1.0/[A~0~*T~0~(x)+A~1~*T~1~(x) ... +A~n-1~]*T~n-1~(x)] 
 where A~i~ are the Chebychev coefficients listed below and x= Fcalc/Fmax 
 Method = Robust Weighting (Prince, 1982) 
 W = [weight] * [1-(deltaF/6*sigmaF)^2^]^2^ 
 A~i~ are: 
 11.0 14.3 4.05 
;
_refine_ls_weighting_scheme calc
_refine_ls_wR_factor_all 0.1090
_refine_ls_wR_factor_gt 0.0976
_refine_ls_wR_factor_ref 0.1090
_reflns_limit_h_max 9
_reflns_limit_h_min -9
_reflns_limit_k_max 24
_reflns_limit_k_min 0
_reflns_limit_l_max 24
_reflns_limit_l_min 0
_reflns_number_gt 4419
_reflns_number_total 5511
_reflns_threshold_expression I>2.0\s(I)
_oxford_diffrn_Wilson_B_factor 0.00
_oxford_diffrn_Wilson_scale 0.00
_oxford_refine_ls_r_factor_ref 0.0577
_oxford_refine_ls_scale 0.27589(18)
_oxford_reflns_number_all 5490
_oxford_reflns_threshold_expression_ref I>-3.0\s(I)
_cod_data_source_file ja7b12624_si_003.cif
_cod_data_source_block 1
_cod_depositor_comments
;
The following automatic conversions were performed:

data item '_atom_sites_solution_primary' value 'Other' was changed to
'other' in accordance with the
/home/saulius/struct/COD-crude-data/automatic-downloads/DataCite-retrospective/ACS/depositions/lib/dictionaries/cif_core.dic
dictionary named 'cif_core.dic' version 2.4.2 last updated on
2011-04-26.

Automatic conversion script
Id: cif_fix_values 6909 2019-04-08 15:41:33Z antanas 
;
_cod_original_cell_volume 2716.74(6)
_cod_original_sg_symbol_H-M 'P 21/n'
_cod_original_formula_sum 'C25 H28 Cu1 F3 N5 O6 S1'
_cod_database_code 4131897

loop_
_symmetry_equiv_pos_as_xyz
x,y,z
-x,-y,-z
-x+1/2,y+1/2,-z+1/2
x+1/2,-y+1/2,z+1/2

loop_
_atom_site_label
_atom_site_type_symbol
_atom_site_fract_x
_atom_site_fract_y
_atom_site_fract_z
_atom_site_U_iso_or_equiv
_atom_site_occupancy
_atom_site_adp_type
_atom_site_refinement_flags_posn
Cu1 Cu 0.96864(7) 0.54854(2) 0.06074(2) 0.0303 1.0000 Uani .
N1 N 0.8921(4) 0.64864(12) 0.06459(14) 0.0334 1.0000 Uani .
N2 N 0.7344(4) 0.89074(12) 0.12866(13) 0.0287 1.0000 Uani .
N3 N 0.5819(4) 1.02388(12) 0.34071(13) 0.0321 1.0000 Uani .
N4 N 0.7172(5) 1.13789(14) -0.10273(15) 0.0440 1.0000 Uani .
N5 N 0.8315(5) 1.04427(15) -0.16749(15) 0.0469 1.0000 Uani .
O1 O 0.9492(3) 0.54512(10) -0.04044(11) 0.0334 1.0000 Uani .
O2 O 1.2607(4) 0.58587(13) 0.08881(13) 0.0443 1.0000 Uani D
C1 C 0.7724(5) 0.67538(16) 0.10705(17) 0.0355 1.0000 Uani .
C2 C 0.7326(5) 0.74579(16) 0.10935(17) 0.0343 1.0000 Uani .
C3 C 0.8180(5) 0.79053(15) 0.06447(16) 0.0308 1.0000 Uani .
C4 C 0.9392(5) 0.76294(15) 0.02012(17) 0.0350 1.0000 Uani .
C5 C 0.9762(5) 0.69218(16) 0.02208(17) 0.0358 1.0000 Uani .
C6 C 0.7785(4) 0.86652(15) 0.06668(16) 0.0296 1.0000 Uani .
C7 C 0.7874(4) 0.90850(16) 0.00789(16) 0.0305 1.0000 Uani .
C8 C 0.7526(4) 0.97991(15) 0.01311(16) 0.0264 1.0000 Uani .
C9 C 0.7095(4) 1.00511(15) 0.07831(15) 0.0282 1.0000 Uani .
C10 C 0.7018(4) 0.95951(15) 0.13431(16) 0.0281 1.0000 Uani .
C11 C 0.6572(4) 0.98240(15) 0.20511(16) 0.0297 1.0000 Uani .
C12 C 0.6934(5) 0.93887(16) 0.26246(16) 0.0344 1.0000 Uani .
C13 C 0.6552(5) 0.96051(16) 0.32824(17) 0.0347 1.0000 Uani .
C14 C 0.5455(5) 1.06523(15) 0.28563(17) 0.0331 1.0000 Uani .
C15 C 0.5807(5) 1.04741(15) 0.21823(17) 0.0317 1.0000 Uani .
C16 C 0.7610(4) 1.02649(15) -0.04838(16) 0.0284 1.0000 Uani .
C17 C 0.7088(5) 1.09615(17) -0.04769(18) 0.0374 1.0000 Uani .
C18 C 0.7795(6) 1.11117(18) -0.16055(19) 0.0457 1.0000 Uani .
C19 C 0.8232(5) 1.00414(17) -0.11128(17) 0.0396 1.0000 Uani .
C20 C 0.7979(10) 1.1568(2) -0.2227(2) 0.0848 1.0000 Uani .
C21 C 0.7619(11) 1.2287(3) -0.2161(3) 0.1060 1.0000 Uani .
C101 C 0.8179(5) 0.58098(17) -0.08355(18) 0.0389 1.0000 Uani .
C102 C 1.3911(6) 0.5790(3) 0.0375(2) 0.0621 1.0000 Uani .
H2 H 1.299(5) 0.570(2) 0.1250(15) 0.0665 1.0000 Uiso D
H11 H 0.7148 0.6453 0.1369 0.0418 1.0000 Uiso R
H21 H 0.6513 0.7618 0.1398 0.0407 1.0000 Uiso R
H41 H 0.9991 0.7902 -0.0105 0.0409 1.0000 Uiso R
H51 H 1.0624 0.6751 -0.0071 0.0418 1.0000 Uiso R
H71 H 0.8170 0.8901 -0.0347 0.0369 1.0000 Uiso R
H91 H 0.6847 1.0521 0.0855 0.0328 1.0000 Uiso R
H121 H 0.7442 0.8960 0.2563 0.0401 1.0000 Uiso R
H131 H 0.6797 0.9319 0.3663 0.0418 1.0000 Uiso R
H141 H 0.4918 1.1075 0.2936 0.0390 1.0000 Uiso R
H151 H 0.5528 1.0770 0.1813 0.0381 1.0000 Uiso R
H171 H 0.6654 1.1139 -0.0072 0.0449 1.0000 Uiso R
H191 H 0.8651 0.9582 -0.1156 0.0480 1.0000 Uiso R
H201 H 0.9199 1.1531 -0.2367 0.0987 1.0000 Uiso R
H202 H 0.7199 1.1387 -0.2593 0.0983 1.0000 Uiso R
H211 H 0.8272 1.2550 -0.2483 0.1537 1.0000 Uiso R
H212 H 0.7904 1.2449 -0.1699 0.1537 1.0000 Uiso R
H213 H 0.6361 1.2349 -0.2262 0.1542 1.0000 Uiso R
H1011 H 0.7816 0.5527 -0.1226 0.0577 1.0000 Uiso R
H1012 H 0.7117 0.5903 -0.0588 0.0579 1.0000 Uiso R
H1013 H 0.8637 0.6235 -0.1002 0.0579 1.0000 Uiso R
H1021 H 1.4910 0.5505 0.0542 0.0951 1.0000 Uiso R
H1022 H 1.4364 0.6242 0.0292 0.0953 1.0000 Uiso R
H1023 H 1.3308 0.5602 -0.0044 0.0951 1.0000 Uiso R
S1 S 0.74088(14) 0.73117(4) 0.35395(4) 0.0406 1.0000 Uani .
F1 F 1.0460(5) 0.79981(15) 0.37394(16) 0.0838 1.0000 Uani .
F2 F 1.0726(4) 0.68869(15) 0.38501(16) 0.0742 1.0000 Uani .
F3 F 0.9547(4) 0.74957(15) 0.46496(13) 0.0773 1.0000 Uani .
O4 O 0.7782(4) 0.72191(14) 0.28234(14) 0.0545 1.0000 Uani .
O5 O 0.6478(5) 0.79404(14) 0.37059(16) 0.0662 1.0000 Uani .
O6 O 0.6760(4) 0.66935(12) 0.38810(13) 0.0453 1.0000 Uani .
C104 C 0.9645(7) 0.7429(2) 0.3966(2) 0.0542 1.0000 Uani .
O3 O 0.9062(4) 0.95845(15) -0.28741(14) 0.0528 1.0000 Uani D
C103 C 0.9442(6) 0.8983(2) -0.2482(2) 0.0516 1.0000 Uani .
H3 H 0.873(6) 0.985(2) -0.257(2) 0.0809 1.0000 Uiso D
H1031 H 1.0504 0.9072 -0.2173 0.0769 1.0000 Uiso R
H1032 H 0.9691 0.8624 -0.2808 0.0766 1.0000 Uiso R
H1033 H 0.8407 0.8865 -0.2220 0.0770 1.0000 Uiso R

loop_
_atom_site_aniso_label
_atom_site_aniso_U_11
_atom_site_aniso_U_22
_atom_site_aniso_U_33
_atom_site_aniso_U_23
_atom_site_aniso_U_13
_atom_site_aniso_U_12
Cu1 0.0535(3) 0.0129(2) 0.0254(2) 0.00077(17) 0.0097(2) 0.00258(18)
N1 0.0570(17) 0.0146(11) 0.0300(13) 0.0001(10) 0.0151(12) 0.0019(11)
N2 0.0430(15) 0.0151(11) 0.0282(13) -0.0018(10) 0.0049(11) 0.0015(10)
N3 0.0542(16) 0.0160(12) 0.0272(13) -0.0010(10) 0.0112(12) 0.0008(11)
N4 0.075(2) 0.0227(13) 0.0344(15) 0.0038(12) 0.0046(14) 0.0004(14)
N5 0.084(2) 0.0272(14) 0.0302(15) 0.0016(12) 0.0119(15) -0.0033(15)
O1 0.0556(14) 0.0170(10) 0.0279(11) 0.0012(8) 0.0058(10) 0.0055(9)
O2 0.0572(15) 0.0357(13) 0.0401(14) 0.0008(11) 0.0032(12) -0.0031(11)
C1 0.0556(19) 0.0195(14) 0.0330(16) 0.0016(12) 0.0156(15) -0.0002(13)
C2 0.0500(19) 0.0213(15) 0.0326(16) -0.0007(12) 0.0132(14) 0.0045(13)
C3 0.0489(18) 0.0153(13) 0.0286(15) -0.0025(11) 0.0067(13) 0.0009(12)
C4 0.059(2) 0.0158(13) 0.0311(16) 0.0010(12) 0.0141(14) -0.0001(13)
C5 0.057(2) 0.0174(14) 0.0341(17) -0.0014(12) 0.0165(15) 0.0048(13)
C6 0.0452(17) 0.0151(13) 0.0288(15) -0.0024(11) 0.0044(13) -0.0004(12)
C7 0.0473(17) 0.0201(14) 0.0244(14) -0.0029(11) 0.0039(13) -0.0005(12)
C8 0.0328(15) 0.0189(13) 0.0275(14) -0.0005(11) 0.0017(12) -0.0013(11)
C9 0.0418(16) 0.0165(13) 0.0264(14) -0.0008(11) 0.0030(12) 0.0014(12)
C10 0.0402(16) 0.0170(13) 0.0271(15) -0.0009(11) 0.0026(12) 0.0034(12)
C11 0.0443(17) 0.0168(13) 0.0285(15) -0.0023(11) 0.0060(13) -0.0005(12)
C12 0.059(2) 0.0151(13) 0.0301(16) 0.0000(12) 0.0084(14) 0.0057(13)
C13 0.057(2) 0.0182(14) 0.0298(16) 0.0028(12) 0.0073(14) 0.0064(13)
C14 0.0520(19) 0.0148(13) 0.0332(16) 0.0001(12) 0.0096(14) 0.0042(13)
C15 0.0497(18) 0.0166(14) 0.0293(16) 0.0020(11) 0.0077(13) 0.0032(12)
C16 0.0360(15) 0.0222(14) 0.0267(15) 0.0007(12) -0.0009(12) -0.0035(12)
C17 0.057(2) 0.0237(15) 0.0316(16) 0.0002(13) 0.0041(15) 0.0010(14)
C18 0.079(3) 0.0259(16) 0.0324(18) 0.0054(14) 0.0020(17) -0.0046(17)
C19 0.064(2) 0.0239(15) 0.0314(17) 0.0013(13) 0.0080(15) -0.0003(15)
C20 0.185(5) 0.035(2) 0.036(2) 0.0105(18) 0.022(3) -0.005(3)
C21 0.208(5) 0.046(3) 0.069(3) 0.030(2) 0.056(4) 0.035(3)
C101 0.059(2) 0.0247(16) 0.0330(17) 0.0010(13) 0.0034(15) 0.0076(14)
C102 0.058(2) 0.073(3) 0.056(3) 0.009(2) 0.009(2) -0.008(2)
S1 0.0648(6) 0.0244(4) 0.0334(4) 0.0028(3) 0.0105(4) 0.0076(4)
F1 0.114(2) 0.0619(17) 0.0769(19) -0.0098(15) 0.0174(17) -0.0444(17)
F2 0.0685(16) 0.0650(17) 0.088(2) -0.0111(15) -0.0080(15) 0.0077(14)
F3 0.120(2) 0.0670(17) 0.0436(14) -0.0094(13) -0.0049(15) -0.0193(16)
O4 0.084(2) 0.0446(15) 0.0358(14) 0.0027(11) 0.0126(13) 0.0035(14)
O5 0.108(2) 0.0335(14) 0.0605(18) 0.0095(13) 0.0294(17) 0.0272(15)
O6 0.0692(17) 0.0275(12) 0.0398(14) 0.0029(10) 0.0088(12) 0.0016(11)
C104 0.084(3) 0.0348(19) 0.044(2) -0.0036(16) 0.010(2) -0.0108(19)
O3 0.0746(19) 0.0441(16) 0.0395(15) -0.0014(12) 0.0020(13) 0.0005(14)
C103 0.062(2) 0.041(2) 0.052(2) -0.0031(18) 0.0064(19) 0.0047(18)

loop_
_atom_type_symbol
_atom_type_scat_dispersion_real
_atom_type_scat_dispersion_imag
_atom_type_scat_Cromer_Mann_a1
_atom_type_scat_Cromer_Mann_b1
_atom_type_scat_Cromer_Mann_a2
_atom_type_scat_Cromer_Mann_b2
_atom_type_scat_Cromer_Mann_a3
_atom_type_scat_Cromer_Mann_b3
_atom_type_scat_Cromer_Mann_a4
_atom_type_scat_Cromer_Mann_b4
_atom_type_scat_Cromer_Mann_c
_atom_type_scat_source
C 0.0137 0.0067 2.3100 20.8439 1.0200 10.2075 1.5886 0.5687 0.8650 51.6512 0.2156 'International Tables Vol C 4.2.6.8 and 6.1.1.4'
H 0.0000 0.0000 0.4930 10.5109 0.3229 26.1257 0.1402 3.1424 0.0408 57.7998 0.0030 'International Tables Vol C 4.2.6.8 and 6.1.1.4'
Cu -2.7983 3.6877 13.3380 3.5828 7.1676 0.2470 5.6158 11.3966 1.6735 64.8126 1.1910 'International Tables Vol C 4.2.6.8 and 6.1.1.4'
F 0.0583 0.0400 3.5392 10.2825 2.6412 4.2944 1.5170 0.2615 1.0243 26.1476 0.2776 'International Tables Vol C 4.2.6.8 and 6.1.1.4'
N 0.0241 0.0134 12.2126 0.0057 3.1322 9.8933 2.0125 28.9975 1.1663 0.5826 -11.5290 'International Tables Vol C 4.2.6.8 and 6.1.1.4'
O 0.0389 0.0241 3.0485 13.2771 2.2868 5.7011 1.5463 0.3239 0.8670 32.9089 0.2508 'International Tables Vol C 4.2.6.8 and 6.1.1.4'
S 0.2925 0.4296 6.9053 1.4679 5.2034 22.2151 1.4379 0.2536 1.5863 56.1720 0.8669 'International Tables Vol C 4.2.6.8 and 6.1.1.4'

loop_
_geom_angle_atom_site_label_1
_geom_angle_site_symmetry_1
_geom_angle_atom_site_label_2
_geom_angle_atom_site_label_3
_geom_angle_site_symmetry_3
_geom_angle
_geom_angle_publ_flag
Cu1 2_765 Cu1 N3 3_645 128.53(7) yes
Cu1 2_765 Cu1 O1 2_765 38.45(6) yes
N3 3_645 Cu1 O1 2_765 92.67(9) yes
Cu1 2_765 Cu1 N1 . 132.13(8) yes
N3 3_645 Cu1 N1 . 97.14(10) yes
O1 2_765 Cu1 N1 . 170.18(10) yes
Cu1 2_765 Cu1 O1 . 38.50(6) yes
N3 3_645 Cu1 O1 . 158.33(11) yes
O1 2_765 Cu1 O1 . 76.95(9) yes
N1 . Cu1 O1 . 93.69(10) yes
Cu1 2_765 Cu1 O2 . 101.03(7) yes
N3 3_645 Cu1 O2 . 94.15(11) yes
O1 2_765 Cu1 O2 . 92.25(10) yes
N1 . Cu1 O2 . 87.27(11) yes
O1 . Cu1 O2 . 105.10(10) yes
Cu1 . N1 C1 . 125.9(2) yes
Cu1 . N1 C5 . 115.8(2) yes
C1 . N1 C5 . 118.2(3) yes
C6 . N2 C10 . 117.8(3) yes
Cu1 3_655 N3 C13 . 118.3(2) yes
Cu1 3_655 N3 C14 . 124.5(2) yes
C13 . N3 C14 . 117.2(3) yes
C17 . N4 C18 . 117.7(3) yes
C18 . N5 C19 . 116.4(3) yes
Cu1 2_765 O1 Cu1 . 103.05(9) yes
Cu1 2_765 O1 C101 . 122.86(19) yes
Cu1 . O1 C101 . 125.34(19) yes
Cu1 . O2 C102 . 117.8(2) yes
Cu1 . O2 H2 . 111(3) no
C102 . O2 H2 . 111(3) no
N1 . C1 C2 . 122.9(3) yes
N1 . C1 H11 . 118.3 no
C2 . C1 H11 . 118.8 no
C1 . C2 C3 . 118.7(3) yes
C1 . C2 H21 . 119.8 no
C3 . C2 H21 . 121.6 no
C2 . C3 C4 . 118.5(3) yes
C2 . C3 C6 . 119.5(3) yes
C4 . C3 C6 . 122.0(3) yes
C3 . C4 C5 . 119.6(3) yes
C3 . C4 H41 . 121.8 no
C5 . C4 H41 . 118.5 no
C4 . C5 N1 . 122.1(3) yes
C4 . C5 H51 . 117.9 no
N1 . C5 H51 . 120.0 no
C3 . C6 N2 . 115.1(3) yes
C3 . C6 C7 . 121.8(3) yes
N2 . C6 C7 . 123.1(3) yes
C6 . C7 C8 . 119.5(3) yes
C6 . C7 H71 . 121.2 no
C8 . C7 H71 . 119.3 no
C7 . C8 C9 . 117.1(3) yes
C7 . C8 C16 . 121.2(3) yes
C9 . C8 C16 . 121.7(3) yes
C8 . C9 C10 . 119.8(3) yes
C8 . C9 H91 . 121.6 no
C10 . C9 H91 . 118.6 no
C9 . C10 N2 . 122.7(3) yes
C9 . C10 C11 . 122.9(3) yes
N2 . C10 C11 . 114.4(3) yes
C10 . C11 C12 . 120.2(3) yes
C10 . C11 C15 . 122.8(3) yes
C12 . C11 C15 . 117.0(3) yes
C11 . C12 C13 . 120.3(3) yes
C11 . C12 H121 . 119.9 no
C13 . C12 H121 . 119.8 no
C12 . C13 N3 . 122.5(3) yes
C12 . C13 H131 . 120.5 no
N3 . C13 H131 . 117.1 no
N3 . C14 C15 . 123.8(3) yes
N3 . C14 H141 . 117.4 no
C15 . C14 H141 . 118.8 no
C11 . C15 C14 . 119.3(3) yes
C11 . C15 H151 . 119.0 no
C14 . C15 H151 . 121.6 no
C8 . C16 C17 . 123.2(3) yes
C8 . C16 C19 . 122.5(3) yes
C17 . C16 C19 . 114.3(3) yes
C16 . C17 N4 . 123.1(3) yes
C16 . C17 H171 . 118.1 no
N4 . C17 H171 . 118.8 no
N5 . C18 N4 . 124.3(3) yes
N5 . C18 C20 . 116.2(3) yes
N4 . C18 C20 . 119.5(3) yes
C16 . C19 N5 . 124.1(3) yes
C16 . C19 H191 . 119.7 no
N5 . C19 H191 . 116.2 no
C18 . C20 C21 . 118.4(4) yes
C18 . C20 H201 . 108.1 no
C21 . C20 H201 . 106.4 no
C18 . C20 H202 . 107.4 no
C21 . C20 H202 . 108.5 no
H201 . C20 H202 . 107.7 no
C20 . C21 H211 . 110.9 no
C20 . C21 H212 . 111.8 no
H211 . C21 H212 . 109.9 no
C20 . C21 H213 . 106.9 no
H211 . C21 H213 . 108.9 no
H212 . C21 H213 . 108.3 no
O1 . C101 H1011 . 109.6 no
O1 . C101 H1012 . 110.6 no
H1011 . C101 H1012 . 107.4 no
O1 . C101 H1013 . 111.9 no
H1011 . C101 H1013 . 108.4 no
H1012 . C101 H1013 . 108.8 no
O2 . C102 H1021 . 110.9 no
O2 . C102 H1022 . 106.9 no
H1021 . C102 H1022 . 108.2 no
O2 . C102 H1023 . 108.5 no
H1021 . C102 H1023 . 111.8 no
H1022 . C102 H1023 . 110.6 no
O4 . S1 O5 . 116.08(17) yes
O4 . S1 O6 . 114.79(16) yes
O5 . S1 O6 . 114.58(17) yes
O4 . S1 C104 . 103.47(19) yes
O5 . S1 C104 . 103.1(2) yes
O6 . S1 C104 . 102.12(18) yes
S1 . C104 F2 . 111.2(3) yes
S1 . C104 F1 . 111.6(3) yes
F2 . C104 F1 . 107.6(4) yes
S1 . C104 F3 . 111.3(3) yes
F2 . C104 F3 . 107.9(4) yes
F1 . C104 F3 . 107.1(3) yes
C103 . O3 H3 . 101(4) no
O3 . C103 H1031 . 108.2 no
O3 . C103 H1032 . 106.5 no
H1031 . C103 H1032 . 110.5 no
O3 . C103 H1033 . 109.6 no
H1031 . C103 H1033 . 110.7 no
H1032 . C103 H1033 . 111.1 no

loop_
_geom_bond_atom_site_label_1
_geom_bond_atom_site_label_2
_geom_bond_site_symmetry_2
_geom_bond_distance
_geom_bond_publ_flag
Cu1 Cu1 2_765 3.0454(8) yes
Cu1 N3 3_645 2.008(3) yes
Cu1 O1 2_765 1.946(2) yes
Cu1 N1 . 2.008(2) yes
Cu1 O1 . 1.944(2) yes
Cu1 O2 . 2.301(3) yes
N1 C1 . 1.337(4) yes
N1 C5 . 1.345(4) yes
N2 C6 . 1.337(4) yes
N2 C10 . 1.349(4) yes
N3 C13 . 1.359(4) yes
N3 C14 . 1.339(4) yes
N4 C17 . 1.332(4) yes
N4 C18 . 1.329(5) yes
N5 C18 . 1.351(5) yes
N5 C19 . 1.332(4) yes
O1 C101 . 1.417(4) yes
O2 C102 . 1.420(5) yes
O2 H2 . 0.800(18) no
C1 C2 . 1.387(4) yes
C1 H11 . 0.933 no
C2 C3 . 1.393(4) yes
C2 H21 . 0.913 no
C3 C4 . 1.375(4) yes
C3 C6 . 1.491(4) yes
C4 C5 . 1.388(4) yes
C4 H41 . 0.919 no
C5 H51 . 0.930 no
C6 C7 . 1.394(4) yes
C7 C8 . 1.401(4) yes
C7 H71 . 0.930 no
C8 C9 . 1.397(4) yes
C8 C16 . 1.487(4) yes
C9 C10 . 1.392(4) yes
C9 H91 . 0.934 no
C10 C11 . 1.485(4) yes
C11 C12 . 1.398(4) yes
C11 C15 . 1.400(4) yes
C12 C13 . 1.376(4) yes
C12 H121 . 0.915 no
C13 H131 . 0.924 no
C14 C15 . 1.379(4) yes
C14 H141 . 0.920 no
C15 H151 . 0.924 no
C16 C17 . 1.394(4) yes
C16 C19 . 1.385(4) yes
C17 H171 . 0.924 no
C18 C20 . 1.496(5) yes
C19 H191 . 0.941 no
C20 C21 . 1.415(6) yes
C20 H201 . 0.954 no
C20 H202 . 0.949 no
C21 H211 . 0.951 no
C21 H212 . 0.953 no
C21 H213 . 0.943 no
C101 H1011 . 0.952 no
C101 H1012 . 0.954 no
C101 H1013 . 0.946 no
C102 H1021 . 0.959 no
C102 H1022 . 0.947 no
C102 H1023 . 0.969 no
S1 O4 . 1.430(3) yes
S1 O5 . 1.435(3) yes
S1 O6 . 1.452(2) yes
S1 C104 . 1.811(5) yes
F1 C104 . 1.334(5) yes
F2 C104 . 1.337(5) yes
F3 C104 . 1.326(5) yes
O3 C103 . 1.401(5) yes
O3 H3 . 0.821(18) no
C103 H1031 . 0.970 no
C103 H1032 . 0.955 no
C103 H1033 . 0.964 no

loop_
_geom_hbond_atom_site_label_D
_geom_hbond_atom_site_label_H
_geom_hbond_atom_site_label_A
_geom_hbond_site_symmetry_A
_geom_hbond_angle_DHA
_geom_hbond_distance_DH
_geom_hbond_distance_HA
_geom_hbond_distance_DA
_geom_hbond_publ_flag
O2 H2 O3 4_565 173(5) 0.800 1.897 2.693(5) yes
C4 H41 O6 4_564 162.86(9) 0.919 2.528 3.416(5) yes
C5 H51 O5 4_564 133.59(11) 0.930 2.539 3.250(5) yes
C9 H91 O6 3_655 144.69(9) 0.934 2.517 3.323(5) yes
O3 H3 N5 . 169(5) 0.821 2.103 2.913(5) yes
